data_2000369
loop_
_publ_author_name
'Eggleston, D. S.'
'Baures, P. W.'
'Grabowska, U.'
'Marson, C. M.'
'Walsgrove, T.'

_publ_section_title
;
 Structures of three tricyclic \g-lactams
;
_journal_issue 12
_journal_name_full 'Acta Crystallographica Section C'
_journal_page_first 2177
_journal_page_last 2181
_journal_paper_doi 10.1107/S0108270192003111
_journal_volume 48
_journal_year 1992
_chemical_formula_sum 'C13 H15 N O'
_chemical_formula_weight 201.27
_space_group_IT_number 14
_space_group_name_Hall '-P 2yn'
_space_group_name_H-M_alt 'P 1 21/n 1'
_symmetry_cell_setting monoclinic
_symmetry_space_group_name_H-M 'P 1 21/n 1'
_cell_angle_alpha 90
_cell_angle_beta 107.65(2)
_cell_angle_gamma 90
_cell_formula_units_Z 4
_cell_length_a 8.121(5)
_cell_length_b 16.257(4)
_cell_length_c 8.686(2)
_cell_volume 1092.8(8)
_diffrn_radiation_type Mo
_diffrn_radiation_wavelength 0.71073
_exptl_absorpt_coefficient_mu 0.0721
_exptl_crystal_density_diffrn 1.223
_exptl_crystal_F_000 432
_cod_data_source_file gr0201.cif
_cod_data_source_block gr0201c
_cod_original_cell_volume 1092.7(7)
_cod_original_sg_symbol_H-M 'P 21/n'
_cod_original_formula_sum 'C13 H15 N1 O1'
_cod_database_code 2000369

loop_
_space_group_symop_id
_space_group_symop_operation_xyz
1 x,y,z
2 -x+1/2,y+1/2,-z+1/2
3 -x,-y,-z
4 x+1/2,-y+1/2,z+1/2

loop_
_atom_site_label
_atom_site_fract_x
_atom_site_fract_y
_atom_site_fract_z
O2 -.0772(2) .03603(9) .2891(2)
N1 .1496(2) .08343(9) .4959(2)
C2 .0432(2) .08370(10) .3453(2)
C3 .0979(3) .15260(10) .2555(2)
C3A .2795(3) .17480(10) .3606(2)
C4 .4155(3) .12570(10) .3122(2)
C5A .5981(2) .12010(10) .5999(2)
C5 .5966(3) .13550(10) .4269(2)
C6 .7524(3) .09860(10) .7149(3)
C7 .7591(3) .08100(10) .8710(3)
C8 .6133(3) .08520(10) .9175(2)
C9A .4489(2) .12490(10) .6466(2)
C9 .4593(3) .10740(10) .8070(2)
C9B .2780(2) .15020(10) .5312(2)
C10 .6762(3) .2184(2) .4089(3)
H1 .132(2) .0500(10) .568(2)
H2 .016(3) .1930(10) .240(2)
H3 .085(2) .1360(10) .141(2)
H4 .304(2) .2330(10) .357(2)
H5 .227(2) .1920(10) .583(2)
H6 .354(2) .1120(10) .830(2)
H7 .625(2) .0710(10) 1.028(2)
H8 .848(2) .1000(10) .672(2)
H9 .859(2) .0660(10) .948(2)
H10 .690(3) .1000(10) .395(2)
H11 .412(2) .1450(10) .198(2)
H12 .382(2) .0650(10) .310(2)
H13 .678(3) .222(2) .294(3)
H14 .800(3) .2210(10) .484(3)
H15 .590(3) .265(2) .427(3)

loop_
_geom_bond_atom_site_label_1
_geom_bond_atom_site_label_2
_geom_bond_distance
O2 C2 1.227(2)
N1 C2 1.331(2)
N1 C9B 1.471(2)
C2 C3 1.507(2)
C3 C3A 1.524(2)
C3A C4 1.521(2)
C3A C9B 1.538(2)
C4 C5 1.514(2)
C5A C5 1.521(2)
C5A C6 1.389(2)
C5A C9A 1.391(2)
C5 C10 1.522(2)
C6 C7 1.370(2)
C7 C8 1.364(2)
C8 C9 1.373(2)
C9A C9 1.399(2)
C9A C9B 1.503(2)
N1 H1 0.870(10)
C3 H2 0.92(2)
C3 H3 1.00(2)
C3A H4 0.970(10)
C4 H11 1.040(10)
C4 H12 1.030(10)
C5 H10 1.06(2)
C6 H8 0.96(2)
C7 H9 0.91(2)
C8 H7 0.96(2)
C9 H6 0.940(10)
C9B H5 0.970(10)
C10 H13 1.00(2)
C10 H14 1.02(2)
C10 H15 1.08(2)
